data_1509598
loop_
_publ_author_name
'Syono, Y.'
'Kusaba, K.'
'Kikegawa, T.'
'Iwasaki, H.'
'Fujinaga, Y.'

_publ_section_title
;
 Formation of an intermediate phase in eutectic Au - Ge and Ag - Ge
 systems under high pressure
;
_journal_name_full 'Journal of the Less-Common Metals'
_journal_page_first 277
_journal_page_last 286
_journal_paper_doi 10.1016/0022-5088(91)90329-3
_journal_volume 170
_journal_year 1991
_chemical_formula_sum 'Ag1.5 Ge0.5'
_chemical_name_systematic '(Ag3 Ge)0.5'
_space_group_IT_number 194
_symmetry_space_group_name_Hall '-P 6c 2c'
_symmetry_space_group_name_H-M 'P 63/m m c'
_cell_angle_alpha 90
_cell_angle_beta 90
_cell_angle_gamma 120
_cell_formula_units_Z 1
_cell_length_a 2.86
_cell_length_b 2.86
_cell_length_c 4.666
_cell_volume 33.053
_citation_journal_id_ASTM JCOMAH
_cod_data_source_file silver1-2_602.cif
_cod_data_source_block Ag1.5Ge0.5
_cod_original_cell_volume 33.05273
_cod_database_code 1509598

loop_
_symmetry_equiv_pos_as_xyz
x,y,z
x-y,x,z+1/2
-y,x-y,z
-x,-y,z+1/2
-x+y,-x,z
y,-x+y,z+1/2
-y,-x,-z+1/2
x-y,-y,-z
x,x-y,-z+1/2
y,x,-z
-x+y,y,-z+1/2
-x,-x+y,-z
-x,-y,-z
-x+y,-x,-z-1/2
y,-x+y,-z
x,y,-z-1/2
x-y,x,-z
-y,x-y,-z-1/2
y,x,z-1/2
-x+y,y,z
-x,-x+y,z-1/2
-y,-x,z
x-y,-y,z-1/2
x,x-y,z

loop_
_atom_site_label
_atom_site_type_symbol
_atom_site_fract_x
_atom_site_fract_y
_atom_site_fract_z
_atom_site_occupancy
_atom_site_U_iso_or_equiv
Ag1 Ag 0.3333 0.6667 0.25 0.75 0.0
Ge1 Ge 0.3333 0.6667 0.25 0.25 0.0
